data_1561123
loop_
_publ_author_name
'Yan, Juan-zhi'
'Lu, Li-ping'
'Zhu, Miao-li'
'Feng, Si-si'

_publ_section_title
;
 Self-assembly of novel manganese (II) compounds based on
 bifunctional-group ligands: Synthesis, structures, and magnetic
 properties
;
_journal_name_full 'Journal of Solid State Chemistry'
_journal_page_first 351
_journal_page_last 359
_journal_paper_doi 10.1016/j.jssc.2018.03.035
_journal_volume 262
_journal_year 2018
_chemical_formula_sum 'C6 H8 Mn N6 O6'
_chemical_formula_weight 315.12
_space_group_crystal_system monoclinic
_space_group_IT_number 14
_space_group_name_Hall '-P 2ybc'
_space_group_name_H-M_alt 'P 1 21/c 1'
_atom_sites_solution_hydrogens geom
_atom_sites_solution_primary direct
_atom_sites_solution_secondary difmap
_cell_angle_alpha 90
_cell_angle_beta 93.13(3)
_cell_angle_gamma 90
_cell_formula_units_Z 2
_cell_length_a 9.1770(18)
_cell_length_b 8.7750(18)
_cell_length_c 6.8550(14)
_cell_measurement_reflns_used 903
_cell_measurement_temperature 100(2)
_cell_measurement_theta_max 25.0
_cell_measurement_theta_min 2.2
_cell_volume 551.20(19)
_computing_cell_refinement 'HKL 2000'
_computing_data_collection mar555
_computing_data_reduction 'HKL 2000'
_computing_molecular_graphics 'Bruker SHELXTL'
_computing_publication_material 'Bruker SHELXTL'
_computing_structure_refinement 'SHELXL-2014/7 (Sheldrick, 2014)'
_computing_structure_solution 'SHELXS-97 (Sheldrick, 2008)'
_diffrn_ambient_temperature 100(2)
_diffrn_measured_fraction_theta_full 0.986
_diffrn_measured_fraction_theta_max 0.986
_diffrn_measurement_device_type mar555
_diffrn_measurement_method 'oscillation mode'
_diffrn_radiation_monochromator 'double crystal monochromator'
_diffrn_radiation_source 'synchrotron, 1W2B at BSRF'
_diffrn_radiation_type synchrotron
_diffrn_radiation_wavelength 0.72000
_diffrn_reflns_av_R_equivalents 0.0315
_diffrn_reflns_av_unetI/netI 0.0311
_diffrn_reflns_Laue_measured_fraction_full 0.986
_diffrn_reflns_Laue_measured_fraction_max 0.986
_diffrn_reflns_limit_h_max 10
_diffrn_reflns_limit_h_min -10
_diffrn_reflns_limit_k_max 10
_diffrn_reflns_limit_k_min -10
_diffrn_reflns_limit_l_max 8
_diffrn_reflns_limit_l_min 0
_diffrn_reflns_number 1735
_diffrn_reflns_point_group_measured_fraction_full 0.986
_diffrn_reflns_point_group_measured_fraction_max 0.986
_diffrn_reflns_theta_full 25.035
_diffrn_reflns_theta_max 25.035
_diffrn_reflns_theta_min 2.223
_exptl_absorpt_coefficient_mu 1.236
_exptl_absorpt_correction_T_max 0.8363
_exptl_absorpt_correction_T_min 0.7901
_exptl_crystal_colour colorless
_exptl_crystal_density_diffrn 1.899
_exptl_crystal_description block
_exptl_crystal_F_000 318
_exptl_crystal_size_max 0.200
_exptl_crystal_size_mid 0.180
_exptl_crystal_size_min 0.150
_refine_diff_density_max 0.569
_refine_diff_density_min -0.655
_refine_diff_density_rms 0.118
_refine_ls_extinction_coef .
_refine_ls_extinction_method none
_refine_ls_goodness_of_fit_ref 1.041
_refine_ls_hydrogen_treatment mixed
_refine_ls_matrix_type full
_refine_ls_number_parameters 101
_refine_ls_number_reflns 959
_refine_ls_number_restraints 0
_refine_ls_restrained_S_all 1.041
_refine_ls_R_factor_all 0.0427
_refine_ls_R_factor_gt 0.0372
_refine_ls_shift/su_max 0.000
_refine_ls_shift/su_mean 0.000
_refine_ls_structure_factor_coef Fsqd
_refine_ls_weighting_details 'w=1/[\s^2^(Fo^2^)+(0.1220P)^2^+0.2380P] where P=(Fo^2^+2Fc^2^)/3'
_refine_ls_weighting_scheme calc
_refine_ls_wR_factor_gt 0.1308
_refine_ls_wR_factor_ref 0.1466
_reflns_Friedel_coverage 0.000
_reflns_Friedel_fraction_full .
_reflns_Friedel_fraction_max .
_reflns_number_gt 886
_reflns_number_total 959
_reflns_threshold_expression 'I > 2\s(I)'
_cod_data_source_file Complex1.cif
_cod_data_source_block Complex1
_cod_original_sg_symbol_H-M 'P 21/c'
_cod_database_code 1561123
_shelx_space_group_comment
;
The symmetry employed for this shelxl refinement is uniquely defined
by the following loop, which should always be used as a source of
symmetry information in preference to the above space-group names.
They are only intended as comments.
;
_shelx_estimated_absorpt_t_min 0.790
_shelx_estimated_absorpt_t_max 0.836

loop_
_space_group_symop_operation_xyz
'x, y, z'
'-x, y+1/2, -z+1/2'
'-x, -y, -z'
'x, -y-1/2, z-1/2'

loop_
_atom_site_label
_atom_site_type_symbol
_atom_site_fract_x
_atom_site_fract_y
_atom_site_fract_z
_atom_site_U_iso_or_equiv
_atom_site_adp_type
_atom_site_occupancy
_atom_site_site_symmetry_order
_atom_site_calc_flag
_atom_site_refinement_flags_posn
_atom_site_refinement_flags_adp
_atom_site_refinement_flags_occupancy
_atom_site_disorder_assembly
_atom_site_disorder_group
Mn1 Mn 0.5000 1.0000 0.0000 0.0120(4) Uani 1 2 d S . P . .
N1 N 0.7253(3) 0.9702(3) 0.1321(4) 0.0194(7) Uani 1 1 d . . . . .
N2 N 0.9349(3) 1.0974(3) 0.2024(4) 0.0170(6) Uani 1 1 d . . . . .
N3 N 0.9491(3) 0.9470(3) 0.2490(4) 0.0196(7) Uani 1 1 d . . . . .
H1 H 1.050(4) 0.912(4) 0.317(5) 0.023 Uiso 1 1 d . U . . .
C1 C 0.7214(3) 1.2485(3) 0.0651(4) 0.0117(7) Uani 1 1 d . . . . .
C2 C 0.7980(3) 1.1060(4) 0.1323(4) 0.0155(7) Uani 1 1 d . . . . .
C3 C 0.8250(4) 0.8732(4) 0.2067(5) 0.0233(8) Uani 1 1 d . . . . .
O1 O 0.5945(2) 1.2274(2) -0.0149(3) 0.0140(6) Uani 1 1 d . . . . .
O2 O 0.7815(2) 1.3745(2) 0.0941(3) 0.0159(6) Uani 1 1 d . . . . .
O3 O 0.4160(3) 1.0757(3) 0.2768(3) 0.0231(6) Uani 1 1 d . . . . .
H3B H 0.363(6) 1.012(4) 0.344(8) 0.028 Uiso 1 1 d . U . . .
H3A H 0.486(5) 1.124(5) 0.358(6) 0.035 Uiso 1 1 d . U . . .
H3 H 0.819(5) 0.755(5) 0.219(6) 0.045(13) Uiso 1 1 d . . . . .

loop_
_atom_site_aniso_label
_atom_site_aniso_U_11
_atom_site_aniso_U_22
_atom_site_aniso_U_33
_atom_site_aniso_U_23
_atom_site_aniso_U_13
_atom_site_aniso_U_12
Mn1 0.0112(5) 0.0061(5) 0.0175(5) 0.0010(2) -0.0091(3) -0.0035(2)
N1 0.0206(18) 0.0119(13) 0.0249(16) 0.0002(11) -0.0056(13) 0.0045(13)
N2 0.0186(16) 0.0162(14) 0.0160(13) 0.0010(10) -0.0018(10) 0.0011(12)
N3 0.0241(17) 0.0134(14) 0.0206(14) 0.0013(11) -0.0046(12) 0.0050(13)
C1 0.0133(17) 0.0116(15) 0.0099(14) -0.0014(10) -0.0012(12) 0.0005(12)
C2 0.0175(18) 0.0154(16) 0.0131(15) -0.0021(12) -0.0030(12) 0.0002(13)
C3 0.031(2) 0.0142(18) 0.0237(17) 0.0001(12) -0.0090(14) 0.0018(15)
O1 0.0136(12) 0.0088(11) 0.0186(11) 0.0013(7) -0.0069(9) -0.0013(8)
O2 0.0129(12) 0.0129(11) 0.0217(11) -0.0002(8) -0.0014(8) -0.0018(9)
O3 0.0275(14) 0.0205(13) 0.0209(12) -0.0022(10) -0.0019(10) -0.0135(10)

loop_
_atom_type_symbol
_atom_type_description
_atom_type_scat_dispersion_real
_atom_type_scat_dispersion_imag
_atom_type_scat_source
C C 0.0033 0.0016 'International Tables Vol C Tables 4.2.6.8 and 6.1.1.4'
H H 0.0000 0.0000 'International Tables Vol C Tables 4.2.6.8 and 6.1.1.4'
N N 0.0061 0.0033 'International Tables Vol C Tables 4.2.6.8 and 6.1.1.4'
O O 0.0106 0.0060 'International Tables Vol C Tables 4.2.6.8 and 6.1.1.4'
Mn Mn 0.3368 0.7283 'International Tables Vol C Tables 4.2.6.8 and 6.1.1.4'

loop_
_geom_angle_atom_site_label_1
_geom_angle_atom_site_label_2
_geom_angle_atom_site_label_3
_geom_angle
_geom_angle_site_symmetry_1
_geom_angle_site_symmetry_3
O1 Mn1 O1 180.0 . 3_675
O1 Mn1 O3 85.56(8) . .
O1 Mn1 O3 94.44(8) 3_675 .
O1 Mn1 O3 94.44(8) . 3_675
O1 Mn1 O3 85.56(8) 3_675 3_675
O3 Mn1 O3 180.0 . 3_675
O1 Mn1 N1 103.68(9) . 3_675
O1 Mn1 N1 76.32(9) 3_675 3_675
O3 Mn1 N1 87.37(10) . 3_675
O3 Mn1 N1 92.63(10) 3_675 3_675
O1 Mn1 N1 76.32(9) . .
O1 Mn1 N1 103.68(9) 3_675 .
O3 Mn1 N1 92.63(10) . .
O3 Mn1 N1 87.37(10) 3_675 .
N1 Mn1 N1 180.0 3_675 .
C3 N1 C2 103.4(3) . .
C3 N1 Mn1 146.6(2) . .
C2 N1 Mn1 109.9(2) . .
C2 N2 N3 102.5(3) . .
C3 N3 N2 110.6(3) . .
C3 N3 H1 132(2) . .
N2 N3 H1 117(2) . .
O2 C1 O1 125.7(3) . .
O2 C1 C2 119.7(3) . .
O1 C1 C2 114.5(3) . .
N2 C2 N1 113.9(3) . .
N2 C2 C1 125.5(3) . .
N1 C2 C1 120.5(3) . .
N3 C3 N1 109.6(3) . .
N3 C3 H3 121(3) . .
N1 C3 H3 129(3) . .
C1 O1 Mn1 117.99(18) . .
Mn1 O3 H3B 119(3) . .
Mn1 O3 H3A 113(2) . .
H3B O3 H3A 111(4) . .

loop_
_geom_bond_atom_site_label_1
_geom_bond_atom_site_label_2
_geom_bond_distance
_geom_bond_site_symmetry_2
Mn1 O1 2.181(2) .
Mn1 O1 2.181(2) 3_675
Mn1 O3 2.190(2) .
Mn1 O3 2.190(2) 3_675
Mn1 N1 2.226(3) 3_675
Mn1 N1 2.226(3) .
N1 C3 1.332(4) .
N1 C2 1.366(4) .
N2 C2 1.323(4) .
N2 N3 1.362(4) .
N3 C3 1.328(5) .
N3 H1 1.06(4) .
C1 O2 1.247(4) .
C1 O1 1.273(4) .
C1 C2 1.494(4) .
C3 H3 1.05(5) .
O3 H3B 0.89(5) .
O3 H3A 0.93(5) .

loop_
_geom_hbond_atom_site_label_D
_geom_hbond_atom_site_label_H
_geom_hbond_atom_site_label_A
_geom_hbond_distance_DH
_geom_hbond_distance_HA
_geom_hbond_distance_DA
_geom_hbond_angle_DHA
_geom_hbond_site_symmetry_A
C3 H3 N2 1.05(5) 2.68(5) 3.309(5) 119(3) 2_745
O3 H3A O1 0.93(5) 1.83(5) 2.729(3) 162(4) 4_586
O3 H3B O2 0.89(5) 1.85(5) 2.714(3) 161(5) 2_645
N3 H1 O2 1.06(4) 1.66(4) 2.717(4) 173(3) 2_745
